data_2205528
loop_
_publ_author_name
'Guan, Jin-Tao'
'Yin, Jun'
'Yu, Guang-Ao'
'Liu, Sheng-Hua'

_publ_section_title
;
 1,2-Bis(5-chloro-2-methyl-3-thienyl)cyclopentene
;
_journal_issue 4
_journal_name_full 'Acta Crystallographica Section E'
_journal_page_first o951
_journal_page_last o952
_journal_paper_doi 10.1107/S1600536805006033
_journal_volume 61
_journal_year 2005
_chemical_formula_iupac 'C15 H14 Cl2 S2'
_chemical_formula_moiety 'C15 H14 Cl2 S2'
_chemical_formula_sum 'C15 H14 Cl2 S2'
_chemical_formula_weight 329.28
_chemical_melting_point 77
_chemical_name_systematic
;
1,2-Bis(5-chloro-2-methyl-3-thienyl)cyclopentene
;
_space_group_IT_number 14
_symmetry_cell_setting monoclinic
_symmetry_space_group_name_Hall '-P 2ybc'
_symmetry_space_group_name_H-M 'P 1 21/c 1'
_atom_sites_solution_hydrogens geom
_atom_sites_solution_primary direct
_atom_sites_solution_secondary difmap
_audit_creation_method SHELXL-97
_cell_angle_alpha 90.00
_cell_angle_beta 101.374(2)
_cell_angle_gamma 90.00
_cell_formula_units_Z 4
_cell_length_a 8.8423(8)
_cell_length_b 12.2784(11)
_cell_length_c 14.4380(13)
_cell_measurement_reflns_used 3518
_cell_measurement_temperature 293(2)
_cell_measurement_theta_max 23.19
_cell_measurement_theta_min 2.20
_cell_volume 1536.7(2)
_computing_cell_refinement SMART
_computing_data_collection 'SMART (Bruker, 1997)'
_computing_data_reduction 'SAINT (Bruker, 1997)'
_computing_molecular_graphics 'SHELXTL (Sheldrick, 1997b)'
_computing_publication_material SHELXTL
_computing_structure_refinement 'SHELXL97 (Sheldrick, 1997a)'
_computing_structure_solution 'SHELXS97 (Sheldrick, 1997a)'
_diffrn_ambient_temperature 293(2)
_diffrn_measured_fraction_theta_full 0.993
_diffrn_measured_fraction_theta_max 0.993
_diffrn_measurement_device_type 'Bruker SMART CCD area-detector'
_diffrn_measurement_method '\f and \w'
_diffrn_radiation_monochromator graphite
_diffrn_radiation_source 'fine-focus sealed tube'
_diffrn_radiation_type MoK\a
_diffrn_radiation_wavelength 0.71073
_diffrn_reflns_av_R_equivalents 0.0364
_diffrn_reflns_av_sigmaI/netI 0.0440
_diffrn_reflns_limit_h_max 11
_diffrn_reflns_limit_h_min -11
_diffrn_reflns_limit_k_max 15
_diffrn_reflns_limit_k_min -15
_diffrn_reflns_limit_l_max 18
_diffrn_reflns_limit_l_min -18
_diffrn_reflns_number 12983
_diffrn_reflns_theta_full 27.50
_diffrn_reflns_theta_max 27.50
_diffrn_reflns_theta_min 2.20
_diffrn_standards_decay_% 0
_diffrn_standards_interval_time 0
_diffrn_standards_number 0
_exptl_absorpt_coefficient_mu 0.677
_exptl_absorpt_correction_T_max 0.9354
_exptl_absorpt_correction_T_min 0.8765
_exptl_absorpt_correction_type none
_exptl_crystal_colour colourless
_exptl_crystal_density_diffrn 1.423
_exptl_crystal_density_method 'not measured'
_exptl_crystal_description block
_exptl_crystal_F_000 680
_exptl_crystal_size_max 0.20
_exptl_crystal_size_mid 0.20
_exptl_crystal_size_min 0.10
_refine_diff_density_max 0.560
_refine_diff_density_min -0.439
_refine_ls_extinction_method none
_refine_ls_goodness_of_fit_ref 1.088
_refine_ls_hydrogen_treatment constr
_refine_ls_matrix_type full
_refine_ls_number_parameters 174
_refine_ls_number_reflns 3505
_refine_ls_number_restraints 0
_refine_ls_restrained_S_all 1.088
_refine_ls_R_factor_all 0.0814
_refine_ls_R_factor_gt 0.0561
_refine_ls_shift/su_max 0.008
_refine_ls_shift/su_mean 0.000
_refine_ls_structure_factor_coef Fsqd
_refine_ls_weighting_details 'calc w = 1/[\s^2^(Fo^2^)+(0.0971P)^2^+0.2616P] where P = (Fo^2^+2Fc^2^)/3'
_refine_ls_weighting_scheme calc
_refine_ls_wR_factor_gt 0.1652
_refine_ls_wR_factor_ref 0.1822
_reflns_number_gt 2385
_reflns_number_total 3505
_reflns_threshold_expression I>2\s(I)
_cod_data_source_file kp6041.cif
_cod_data_source_block I
_cod_original_sg_symbol_Hall -P2ybc
_cod_original_sg_symbol_H-M 'P 21/c'
_cod_database_code 2205528
_cod_database_fobs_code 2205528

loop_
_symmetry_equiv_pos_as_xyz
'x, y, z'
'-x, y+1/2, -z+1/2'
'-x, -y, -z'
'x, -y-1/2, z-1/2'

loop_
_atom_site_label
_atom_site_fract_x
_atom_site_fract_y
_atom_site_fract_z
_atom_site_U_iso_or_equiv
_atom_site_adp_type
_atom_site_calc_flag
_atom_site_refinement_flags
_atom_site_occupancy
_atom_site_type_symbol
C1 0.2876(4) 0.9431(3) 0.0818(2) 0.0603(8) Uani d . 1 C
C2 0.4091(4) 0.8741(3) 0.1017(2) 0.0537(7) Uani d . 1 C
H2 0.5111 0.8967 0.1196 0.064 Uiso calc R 1 H
C3 0.3620(3) 0.7616(2) 0.09171(18) 0.0447(6) Uani d . 1 C
C4 0.2052(3) 0.7518(3) 0.0609(2) 0.0487(7) Uani d . 1 C
C5 0.1037(3) 0.6469(2) 0.0341(2) 0.0501(7) Uani d . 1 C
H5A 0.1553 0.5982 -0.0014 0.075 Uiso calc R 1 H
H5B 0.0056 0.6673 -0.0034 0.075 Uiso calc R 1 H
H5C 0.0882 0.6113 0.0907 0.075 Uiso calc R 1 H
C6 0.4762(3) 0.6733(2) 0.10795(19) 0.0458(7) Uani d . 1 C
C7 0.6239(3) 0.6842(3) 0.0731(2) 0.0581(8) Uani d . 1 C
H7A 0.6826 0.7463 0.1022 0.070 Uiso calc R 1 H
H7B 0.6038 0.6933 0.0051 0.070 Uiso calc R 1 H
C8 0.7110(4) 0.5786(3) 0.1015(3) 0.0826(12) Uani d . 1 C
H8A 0.7363 0.5434 0.0464 0.099 Uiso calc R 1 H
H8B 0.8060 0.5934 0.1461 0.099 Uiso calc R 1 H
C9 0.6078(4) 0.5067(3) 0.1460(3) 0.0586(8) Uani d . 1 C
H9A 0.6592 0.4840 0.2087 0.070 Uiso calc R 1 H
H9B 0.5780 0.4424 0.1077 0.070 Uiso calc R 1 H
C10 0.4686(3) 0.5763(2) 0.15092(18) 0.0444(6) Uani d . 1 C
C11 0.3480(3) 0.5356(2) 0.19963(18) 0.0445(6) Uani d . 1 C
C12 0.2806(3) 0.4301(2) 0.1808(2) 0.0519(7) Uani d . 1 C
H12 0.3085 0.3816 0.1376 0.062 Uiso calc R 1 H
C13 0.1730(4) 0.4082(3) 0.2321(2) 0.0556(8) Uani d . 1 C
C14 0.2909(3) 0.5900(2) 0.26791(19) 0.0485(7) Uani d . 1 C
C15 0.3344(4) 0.6998(3) 0.3104(2) 0.0574(8) Uani d . 1 C
H15A 0.4405 0.7145 0.3090 0.086 Uiso calc R 1 H
H15B 0.3201 0.7007 0.3746 0.086 Uiso calc R 1 H
H15C 0.2703 0.7545 0.2748 0.086 Uiso calc R 1 H
Cl1 0.29323(15) 1.08227(9) 0.08708(10) 0.1098(5) Uani d . 1 Cl
Cl2 0.06406(12) 0.29260(9) 0.22798(7) 0.0857(4) Uani d . 1 Cl
S1 0.11573(9) 0.87732(7) 0.04753(6) 0.0606(3) Uani d . 1 S
S2 0.15228(10) 0.51325(8) 0.30735(6) 0.0614(3) Uani d . 1 S

loop_
_atom_site_aniso_label
_atom_site_aniso_U_11
_atom_site_aniso_U_22
_atom_site_aniso_U_33
_atom_site_aniso_U_12
_atom_site_aniso_U_13
_atom_site_aniso_U_23
C1 0.068(2) 0.0497(19) 0.0590(19) 0.0014(15) 0.0033(15) 0.0062(14)
C2 0.0552(17) 0.0513(18) 0.0526(17) -0.0033(14) 0.0055(13) 0.0050(13)
C3 0.0492(15) 0.0485(16) 0.0366(13) -0.0032(12) 0.0093(11) 0.0027(11)
C4 0.0504(16) 0.0525(17) 0.0437(15) -0.0010(13) 0.0105(12) 0.0061(13)
C5 0.0367(14) 0.0512(17) 0.0568(17) -0.0048(12) -0.0043(12) 0.0104(13)
C6 0.0467(15) 0.0514(17) 0.0404(14) -0.0058(12) 0.0113(11) -0.0042(12)
C7 0.0517(17) 0.062(2) 0.065(2) -0.0069(14) 0.0237(15) -0.0046(15)
C8 0.066(2) 0.074(3) 0.120(3) 0.0047(19) 0.047(2) 0.005(2)
C9 0.0568(18) 0.0547(19) 0.068(2) 0.0056(14) 0.0219(15) -0.0019(15)
C10 0.0460(15) 0.0455(16) 0.0431(14) 0.0021(12) 0.0121(11) -0.0037(12)
C11 0.0453(15) 0.0475(16) 0.0418(14) 0.0032(12) 0.0110(11) 0.0038(12)
C12 0.0602(18) 0.0491(17) 0.0483(16) -0.0015(14) 0.0152(13) -0.0001(13)
C13 0.0562(17) 0.0565(19) 0.0536(17) -0.0076(14) 0.0097(14) 0.0055(14)
C14 0.0485(16) 0.0558(18) 0.0425(14) 0.0035(13) 0.0125(12) 0.0038(13)
C15 0.0633(19) 0.0551(19) 0.0576(18) 0.0056(15) 0.0212(15) -0.0064(14)
Cl1 0.1145(9) 0.0567(7) 0.1414(11) 0.0060(6) -0.0154(8) 0.0051(6)
Cl2 0.0900(7) 0.0828(7) 0.0850(7) -0.0357(5) 0.0189(5) 0.0068(5)
S1 0.0547(5) 0.0616(5) 0.0632(5) 0.0075(4) 0.0059(4) 0.0120(4)
S2 0.0603(5) 0.0742(6) 0.0551(5) -0.0037(4) 0.0248(4) 0.0023(4)

loop_
_atom_type_symbol
_atom_type_description
_atom_type_scat_dispersion_real
_atom_type_scat_dispersion_imag
_atom_type_scat_source
C C 0.0033 0.0016 'International Tables Vol C Tables 4.2.6.8 and 6.1.1.4'
H H 0.0000 0.0000 'International Tables Vol C Tables 4.2.6.8 and 6.1.1.4'
S S 0.1246 0.1234 'International Tables Vol C Tables 4.2.6.8 and 6.1.1.4'
Cl Cl 0.1484 0.1585 'International Tables Vol C Tables 4.2.6.8 and 6.1.1.4'

loop_
_geom_angle_atom_site_label_1
_geom_angle_atom_site_label_2
_geom_angle_atom_site_label_3
_geom_angle
_geom_angle_publ_flag
C2 C1 S1 113.0(3) ?
C2 C1 Cl1 126.9(3) y
S1 C1 Cl1 120.2(2) y
C1 C2 C3 112.1(3) ?
C1 C2 H2 124.0 ?
C3 C2 H2 124.0 ?
C4 C3 C2 111.7(3) ?
C4 C3 C6 127.2(3) ?
C2 C3 C6 121.0(3) ?
C3 C4 C5 129.9(3) ?
C3 C4 S1 111.6(2) ?
C5 C4 S1 118.4(2) ?
C4 C5 H5A 109.5 ?
C4 C5 H5B 109.5 ?
H5A C5 H5B 109.5 ?
C4 C5 H5C 109.5 ?
H5A C5 H5C 109.5 ?
H5B C5 H5C 109.5 ?
C10 C6 C3 129.0(3) ?
C10 C6 C7 111.0(3) ?
C3 C6 C7 120.0(3) ?
C6 C7 C8 105.2(3) ?
C6 C7 H7A 110.7 ?
C8 C7 H7A 110.7 ?
C6 C7 H7B 110.7 ?
C8 C7 H7B 110.7 ?
H7A C7 H7B 108.8 ?
C9 C8 C7 107.4(3) ?
C9 C8 H8A 110.2 ?
C7 C8 H8A 110.2 ?
C9 C8 H8B 110.2 ?
C7 C8 H8B 110.2 ?
H8A C8 H8B 108.5 ?
C8 C9 C10 104.9(3) ?
C8 C9 H9A 110.8 ?
C10 C9 H9A 110.8 ?
C8 C9 H9B 110.8 ?
C10 C9 H9B 110.8 ?
H9A C9 H9B 108.9 ?
C6 C10 C11 128.6(3) ?
C6 C10 C9 111.2(2) ?
C11 C10 C9 120.2(3) ?
C14 C11 C12 112.4(3) ?
C14 C11 C10 125.6(3) ?
C12 C11 C10 122.0(3) ?
C13 C12 C11 113.0(3) ?
C13 C12 H12 123.5 ?
C11 C12 H12 123.5 ?
C12 C13 Cl2 127.1(3) y
C12 C13 S2 111.9(2) ?
Cl2 C13 S2 121.01(19) y
C11 C14 C15 129.3(3) ?
C11 C14 S2 110.9(2) ?
C15 C14 S2 119.8(2) ?
C14 C15 H15A 109.5 ?
C14 C15 H15B 109.5 ?
H15A C15 H15B 109.5 ?
C14 C15 H15C 109.5 ?
H15A C15 H15C 109.5 ?
H15B C15 H15C 109.5 ?
C1 S1 C4 91.59(15) ?
C13 S2 C14 91.73(14) ?

loop_
_geom_bond_atom_site_label_1
_geom_bond_atom_site_label_2
_geom_bond_distance
_geom_bond_publ_flag
C1 C2 1.354(5) y
C1 S1 1.706(3) y
C1 Cl1 1.711(4) y
C2 C3 1.442(4) ?
C2 H2 0.9300 ?
C3 C4 1.375(4) ?
C3 C6 1.469(4) ?
C4 C5 1.574(4) ?
C4 S1 1.726(3) ?
C5 H5A 0.9600 ?
C5 H5B 0.9600 ?
C5 H5C 0.9600 ?
C6 C10 1.351(4) ?
C6 C7 1.495(4) ?
C7 C8 1.522(5) ?
C7 H7A 0.9700 ?
C7 H7B 0.9700 ?
C8 C9 1.502(5) ?
C8 H8A 0.9700 ?
C8 H8B 0.9700 ?
C9 C10 1.512(4) ?
C9 H9A 0.9700 ?
C9 H9B 0.9700 ?
C10 C11 1.475(4) ?
C11 C14 1.367(4) ?
C11 C12 1.430(4) ?
C12 C13 1.343(4) y
C12 H12 0.9300 ?
C13 Cl2 1.710(3) y
C13 S2 1.720(3) y
C14 C15 1.499(4) ?
C14 S2 1.729(3) ?
C15 H15A 0.9600 ?
C15 H15B 0.9600 ?
C15 H15C 0.9600 ?

loop_
_geom_torsion_atom_site_label_1
_geom_torsion_atom_site_label_2
_geom_torsion_atom_site_label_3
_geom_torsion_atom_site_label_4
_geom_torsion
_geom_torsion_publ_flag
S1 C1 C2 C3 -1.9(4) y
Cl1 C1 C2 C3 178.8(2) y
C1 C2 C3 C4 2.4(4) ?
C1 C2 C3 C6 178.7(3) ?
C2 C3 C4 C5 175.8(3) y
C6 C3 C4 C5 -0.3(5) ?
C2 C3 C4 S1 -1.8(3) y
C6 C3 C4 S1 -177.8(2) ?
C4 C3 C6 C10 -43.7(5) ?
C2 C3 C6 C10 140.6(3) ?
C4 C3 C6 C7 135.1(3) ?
C2 C3 C6 C7 -40.6(4) ?
C10 C6 C7 C8 -0.5(4) ?
C3 C6 C7 C8 -179.5(3) ?
C6 C7 C8 C9 3.7(4) ?
C7 C8 C9 C10 -5.2(4) ?
C3 C6 C10 C11 -5.0(5) ?
C7 C6 C10 C11 176.1(3) ?
C3 C6 C10 C9 176.0(3) ?
C7 C6 C10 C9 -2.9(4) ?
C8 C9 C10 C6 5.1(4) ?
C8 C9 C10 C11 -174.0(3) ?
C6 C10 C11 C14 -50.5(4) ?
C9 C10 C11 C14 128.5(3) ?
C6 C10 C11 C12 131.4(3) ?
C9 C10 C11 C12 -49.6(4) ?
C14 C11 C12 C13 1.8(4) ?
C10 C11 C12 C13 -179.9(3) ?
C11 C12 C13 Cl2 178.5(2) y
C11 C12 C13 S2 -1.5(3) y
C12 C11 C14 C15 177.6(3) y
C10 C11 C14 C15 -0.7(5) ?
C12 C11 C14 S2 -1.2(3) y
C10 C11 C14 S2 -179.4(2) ?
C2 C1 S1 C4 0.8(3) ?
Cl1 C1 S1 C4 -179.9(2) ?
C3 C4 S1 C1 0.6(2) ?
C5 C4 S1 C1 -177.2(2) ?
C12 C13 S2 C14 0.7(3) ?
Cl2 C13 S2 C14 -179.3(2) ?
C11 C14 S2 C13 0.3(2) ?
C15 C14 S2 C13 -178.6(2) ?

loop_
_cod_related_entry_id
_cod_related_entry_database
_cod_related_entry_code
1 ChemSpider 9296160
